data_4069179
loop_
_publ_author_name
'Blug, Matthias'
'Le Goff, Xavier-Frederic'
'M\'ezailles, Nicolas'
'Le Floch, Pascal'

_publ_section_title
;
 A 14-VE Platinum(0) Phosphabarrelene Complex in the Hydrosilylation of
 Alkynes
;
_journal_issue 8
_journal_name_full Organometallics
_journal_page_first 2360
_journal_paper_doi 10.1021/om900067f
_journal_volume 28
_journal_year 2009
_chemical_formula_moiety 'C38 H58 P2 Pt Si4'
_chemical_formula_sum 'C38 H58 P2 Pt Si4'
_chemical_formula_weight 884.23
_chemical_name_systematic
; 
 ? 
;
_space_group_IT_number 61
_symmetry_cell_setting orthorhombic
_symmetry_space_group_name_Hall '-P 2ac 2ab'
_symmetry_space_group_name_H-M 'P b c a'
_atom_sites_solution_hydrogens geom
_atom_sites_solution_primary direct
_atom_sites_solution_secondary difmap
_audit_creation_method SHELXL-97
_cell_angle_alpha 90.00
_cell_angle_beta 90.00
_cell_angle_gamma 90.00
_cell_formula_units_Z 8
_cell_length_a 10.333(1)
_cell_length_b 18.871(1)
_cell_length_c 43.480(1)
_cell_measurement_reflns_used 14914
_cell_measurement_temperature 150.0(1)
_cell_measurement_theta_max 30.034
_cell_measurement_theta_min 0.998
_cell_volume 8478.3(10)
_computing_structure_refinement 'SHELXL-97 (Sheldrick, 1997)'
_computing_structure_solution 'SHELXS-97 (Sheldrick, 1990)'
_diffrn_ambient_temperature 150.0(1)
_diffrn_measured_fraction_theta_full 0.983
_diffrn_measured_fraction_theta_max 0.983
_diffrn_measurement_device_type KappaCCD
_diffrn_measurement_method 'phi and omega scans'
_diffrn_radiation_monochromator graphite
_diffrn_radiation_source 'fine-focus sealed tube'
_diffrn_radiation_type MoK\a
_diffrn_radiation_wavelength 0.71069
_diffrn_reflns_av_R_equivalents 0.0591
_diffrn_reflns_av_sigmaI/netI 0.0659
_diffrn_reflns_limit_h_max 11
_diffrn_reflns_limit_h_min -13
_diffrn_reflns_limit_k_max 20
_diffrn_reflns_limit_k_min -25
_diffrn_reflns_limit_l_max 57
_diffrn_reflns_limit_l_min -57
_diffrn_reflns_number 35911
_diffrn_reflns_theta_full 28.28
_diffrn_reflns_theta_max 28.28
_diffrn_reflns_theta_min 2.72
_exptl_absorpt_coefficient_mu 3.523
_exptl_absorpt_correction_T_max 0.8719
_exptl_absorpt_correction_T_min 0.5393
_exptl_absorpt_correction_type multi-scan
_exptl_absorpt_process_details 'Denzo/Scalepack (Otwinowski & Minor, 1996)'
_exptl_crystal_colour Colorless
_exptl_crystal_density_diffrn 1.385
_exptl_crystal_density_method 'not measured'
_exptl_crystal_description Block
_exptl_crystal_F_000 3600
_exptl_crystal_size_max 0.20
_exptl_crystal_size_mid 0.10
_exptl_crystal_size_min 0.04
_refine_diff_density_max 1.211
_refine_diff_density_min -1.378
_refine_diff_density_rms 0.114
_refine_ls_extinction_method none
_refine_ls_goodness_of_fit_ref 0.995
_refine_ls_hydrogen_treatment constr
_refine_ls_matrix_type full
_refine_ls_number_parameters 422
_refine_ls_number_reflns 10342
_refine_ls_number_restraints 0
_refine_ls_restrained_S_all 0.995
_refine_ls_R_factor_all 0.0773
_refine_ls_R_factor_gt 0.0372
_refine_ls_shift/su_max 0.000
_refine_ls_shift/su_mean 0.000
_refine_ls_structure_factor_coef Fsqd
_refine_ls_weighting_details 'calc w=1/[\s^2^(Fo^2^)+(0.0277P)^2^+7.4025P] where P=(Fo^2^+2Fc^2^)/3'
_refine_ls_weighting_scheme calc
_refine_ls_wR_factor_gt 0.0689
_refine_ls_wR_factor_ref 0.0827
_reflns_number_gt 6794
_reflns_number_total 10342
_reflns_threshold_expression >2sigma(I)
_cod_data_source_file om900067f_si_002.cif
_cod_data_source_block mb623
_cod_depositor_comments
;
The following automatic conversions were performed:

'_symmetry_cell_setting' value 'Orthorhombic' changed to
'orthorhombic' according to
/home/saulius/struct/CIF-dictionaries/cif_core.dic dictionary named
'cif_core.dic' version 2.4.2 from 2011-04-26.

Automatic conversion script
Id: cif_fix_values 1715 2011-07-08 13:25:40Z adriana 
;
_cod_original_sg_symbol_H-M 'Pbca     '
_cod_database_code 4069179

loop_
_symmetry_equiv_pos_as_xyz
'x, y, z'
'-x+1/2, -y, z+1/2'
'x+1/2, -y+1/2, -z'
'-x, y+1/2, -z+1/2'
'-x, -y, -z'
'x-1/2, y, -z-1/2'
'-x-1/2, y-1/2, z'
'x, -y-1/2, z-1/2'

loop_
_atom_site_label
_atom_site_type_symbol
_atom_site_fract_x
_atom_site_fract_y
_atom_site_fract_z
_atom_site_U_iso_or_equiv
_atom_site_adp_type
_atom_site_occupancy
_atom_site_symmetry_multiplicity
_atom_site_calc_flag
_atom_site_refinement_flags
Pt1 Pt 0.526404(15) 0.044023(9) 0.121314(4) 0.02536(5) Uani 1 1 d .
P1 P 0.42957(11) -0.00544(6) 0.16219(2) 0.0253(2) Uani 1 1 d .
P2 P 0.66914(10) 0.06937(6) 0.08418(2) 0.0244(2) Uani 1 1 d .
Si1 Si 0.35806(12) 0.14311(7) 0.19577(3) 0.0322(3) Uani 1 1 d .
Si2 Si 0.20227(13) -0.07108(7) 0.12118(3) 0.0374(3) Uani 1 1 d .
Si3 Si 0.46062(11) 0.13118(7) 0.03628(3) 0.0297(3) Uani 1 1 d .
Si4 Si 0.81849(11) 0.17219(7) 0.13110(3) 0.0299(3) Uani 1 1 d .
C1 C 0.3754(4) 0.0445(2) 0.19671(9) 0.0295(9) Uani 1 1 d .
C2 C 0.3434(4) 0.0010(3) 0.22016(10) 0.0373(11) Uani 1 1 d .
C3 C 0.3455(4) -0.0794(2) 0.21450(10) 0.0338(11) Uani 1 1 d .
H3 H 0.3136 -0.1053 0.2331 0.041 Uiso 1 1 calc R
C4 C 0.2571(4) -0.0951(2) 0.18635(10) 0.0328(10) Uani 1 1 d .
C5 C 0.2852(4) -0.0647(2) 0.15921(10) 0.0276(10) Uani 1 1 d .
C6 C 0.5376(4) -0.0679(2) 0.18172(9) 0.0293(10) Uani 1 1 d .
C7 C 0.6640(4) -0.0830(2) 0.17314(10) 0.0332(11) Uani 1 1 d .
H7 H 0.7017 -0.0591 0.1561 0.040 Uiso 1 1 calc R
C8 C 0.7364(5) -0.1332(3) 0.18952(11) 0.0428(12) Uani 1 1 d .
H8 H 0.8232 -0.1434 0.1839 0.051 Uiso 1 1 calc R
C9 C 0.6785(5) -0.1681(3) 0.21426(12) 0.0468(14) Uani 1 1 d .
H9 H 0.7264 -0.2029 0.2252 0.056 Uiso 1 1 calc R
C10 C 0.5518(5) -0.1530(2) 0.22329(11) 0.0433(13) Uani 1 1 d .
H10 H 0.5136 -0.1769 0.2402 0.052 Uiso 1 1 calc R
C11 C 0.4820(5) -0.1017(2) 0.20690(10) 0.0329(10) Uani 1 1 d .
C12 C 0.3075(6) 0.0213(3) 0.25265(11) 0.0581(16) Uani 1 1 d .
H12A H 0.3171 0.0726 0.2552 0.087 Uiso 1 1 calc R
H12B H 0.3646 -0.0033 0.2671 0.087 Uiso 1 1 calc R
H12C H 0.2175 0.0077 0.2566 0.087 Uiso 1 1 calc R
C13 C 0.1430(5) -0.1426(3) 0.19376(11) 0.0435(12) Uani 1 1 d .
H13A H 0.0981 -0.1553 0.1747 0.065 Uiso 1 1 calc R
H13B H 0.0833 -0.1174 0.2074 0.065 Uiso 1 1 calc R
H13C H 0.1740 -0.1857 0.2039 0.065 Uiso 1 1 calc R
C14 C 0.3184(4) 0.1708(2) 0.15599(11) 0.0415(12) Uani 1 1 d .
H14A H 0.3143 0.2227 0.1550 0.062 Uiso 1 1 calc R
H14B H 0.2344 0.1509 0.1501 0.062 Uiso 1 1 calc R
H14C H 0.3854 0.1536 0.1419 0.062 Uiso 1 1 calc R
C15 C 0.5117(4) 0.1839(3) 0.20948(12) 0.0444(12) Uani 1 1 d .
H15A H 0.5198 0.1770 0.2317 0.067 Uiso 1 1 calc R
H15B H 0.5111 0.2347 0.2048 0.067 Uiso 1 1 calc R
H15C H 0.5851 0.1614 0.1991 0.067 Uiso 1 1 calc R
C16 C 0.2183(5) 0.1724(3) 0.22028(14) 0.0636(17) Uani 1 1 d .
H16A H 0.1518 0.1354 0.2204 0.095 Uiso 1 1 calc R
H16B H 0.1817 0.2162 0.2119 0.095 Uiso 1 1 calc R
H16C H 0.2485 0.1809 0.2413 0.095 Uiso 1 1 calc R
C17 C 0.1717(5) 0.0195(3) 0.10619(11) 0.0434(12) Uani 1 1 d .
H17A H 0.1182 0.0458 0.1209 0.065 Uiso 1 1 calc R
H17B H 0.1263 0.0163 0.0864 0.065 Uiso 1 1 calc R
H17C H 0.2543 0.0441 0.1033 0.065 Uiso 1 1 calc R
C18 C 0.0412(6) -0.1154(5) 0.12325(15) 0.106(3) Uani 1 1 d .
H18A H 0.0526 -0.1650 0.1294 0.159 Uiso 1 1 calc R
H18B H -0.0006 -0.1135 0.1030 0.159 Uiso 1 1 calc R
H18C H -0.0132 -0.0910 0.1384 0.159 Uiso 1 1 calc R
C19 C 0.3137(6) -0.1200(3) 0.09440(12) 0.0659(17) Uani 1 1 d .
H19A H 0.3960 -0.0945 0.0928 0.099 Uiso 1 1 calc R
H19B H 0.2737 -0.1232 0.0740 0.099 Uiso 1 1 calc R
H19C H 0.3293 -0.1678 0.1024 0.099 Uiso 1 1 calc R
C20 C 0.6336(4) 0.1074(2) 0.04543(9) 0.0277(10) Uani 1 1 d .
C21 C 0.7399(4) 0.1093(2) 0.02742(9) 0.0286(10) Uani 1 1 d .
C22 C 0.8682(4) 0.0826(2) 0.04084(10) 0.0309(10) Uani 1 1 d .
H22 H 0.9390 0.0880 0.0253 0.037 Uiso 1 1 calc R
C23 C 0.9000(4) 0.1253(2) 0.06974(10) 0.0285(10) Uani 1 1 d .
C24 C 0.8149(4) 0.1236(2) 0.09317(9) 0.0262(9) Uani 1 1 d .
C25 C 0.7515(4) -0.0101(2) 0.06990(9) 0.0270(9) Uani 1 1 d .
C26 C 0.7213(4) -0.0794(2) 0.07769(10) 0.0326(10) Uani 1 1 d .
H26 H 0.6556 -0.0889 0.0924 0.039 Uiso 1 1 calc R
C27 C 0.7881(5) -0.1348(3) 0.06383(11) 0.0411(12) Uani 1 1 d .
H27 H 0.7656 -0.1825 0.0684 0.049 Uiso 1 1 calc R
C28 C 0.8874(5) -0.1202(3) 0.04340(11) 0.0448(13) Uani 1 1 d .
H28 H 0.9342 -0.1582 0.0344 0.054 Uiso 1 1 calc R
C29 C 0.9199(5) -0.0504(3) 0.03584(10) 0.0397(11) Uani 1 1 d .
H29 H 0.9888 -0.0409 0.0220 0.048 Uiso 1 1 calc R
C30 C 0.8501(4) 0.0049(2) 0.04889(10) 0.0308(10) Uani 1 1 d .
C31 C 0.7488(4) 0.1326(3) -0.00567(10) 0.0388(11) Uani 1 1 d .
H31A H 0.6641 0.1497 -0.0126 0.058 Uiso 1 1 calc R
H31B H 0.7755 0.0924 -0.0185 0.058 Uiso 1 1 calc R
H31C H 0.8126 0.1708 -0.0075 0.058 Uiso 1 1 calc R
C32 C 1.0248(4) 0.1658(2) 0.06779(11) 0.0375(11) Uani 1 1 d .
H32A H 1.0460 0.1854 0.0880 0.056 Uiso 1 1 calc R
H32B H 1.0156 0.2045 0.0529 0.056 Uiso 1 1 calc R
H32C H 1.0943 0.1339 0.0611 0.056 Uiso 1 1 calc R
C33 C 0.3983(4) 0.1898(2) 0.06752(11) 0.0384(11) Uani 1 1 d .
H33A H 0.4000 0.1641 0.0871 0.058 Uiso 1 1 calc R
H33B H 0.3092 0.2039 0.0628 0.058 Uiso 1 1 calc R
H33C H 0.4529 0.2320 0.0691 0.058 Uiso 1 1 calc R
C34 C 0.4382(5) 0.1807(3) -0.00103(11) 0.0499(14) Uani 1 1 d .
H34A H 0.4995 0.2203 -0.0020 0.075 Uiso 1 1 calc R
H34B H 0.3496 0.1990 -0.0022 0.075 Uiso 1 1 calc R
H34C H 0.4538 0.1486 -0.0183 0.075 Uiso 1 1 calc R
C35 C 0.3664(5) 0.0474(2) 0.03354(12) 0.0483(13) Uani 1 1 d .
H35A H 0.3993 0.0189 0.0164 0.072 Uiso 1 1 calc R
H35B H 0.2749 0.0584 0.0301 0.072 Uiso 1 1 calc R
H35C H 0.3755 0.0206 0.0527 0.072 Uiso 1 1 calc R
C36 C 0.6650(4) 0.2238(2) 0.13395(11) 0.0345(11) Uani 1 1 d .
H36A H 0.6609 0.2583 0.1171 0.052 Uiso 1 1 calc R
H36B H 0.6623 0.2488 0.1537 0.052 Uiso 1 1 calc R
H36C H 0.5910 0.1915 0.1325 0.052 Uiso 1 1 calc R
C37 C 0.9535(4) 0.2381(3) 0.13485(13) 0.0507(14) Uani 1 1 d .
H37A H 1.0365 0.2130 0.1357 0.076 Uiso 1 1 calc R
H37B H 0.9417 0.2658 0.1537 0.076 Uiso 1 1 calc R
H37C H 0.9529 0.2700 0.1170 0.076 Uiso 1 1 calc R
C38 C 0.8319(5) 0.1062(3) 0.16296(11) 0.0478(13) Uani 1 1 d .
H38A H 0.7577 0.0738 0.1622 0.072 Uiso 1 1 calc R
H38B H 0.8327 0.1310 0.1828 0.072 Uiso 1 1 calc R
H38C H 0.9122 0.0791 0.1606 0.072 Uiso 1 1 calc R

loop_
_atom_site_aniso_label
_atom_site_aniso_U_11
_atom_site_aniso_U_22
_atom_site_aniso_U_33
_atom_site_aniso_U_23
_atom_site_aniso_U_13
_atom_site_aniso_U_12
Pt1 0.02365(9) 0.03121(9) 0.02123(8) 0.00294(7) 0.00300(7) -0.00073(8)
P1 0.0279(6) 0.0283(6) 0.0197(6) 0.0019(4) 0.0036(4) -0.0014(5)
P2 0.0255(6) 0.0284(6) 0.0193(6) 0.0018(4) 0.0036(4) 0.0004(5)
Si1 0.0352(7) 0.0309(7) 0.0303(7) -0.0031(5) 0.0072(5) 0.0001(6)
Si2 0.0433(8) 0.0382(7) 0.0308(7) 0.0062(6) -0.0097(6) -0.0108(6)
Si3 0.0289(7) 0.0321(7) 0.0281(7) 0.0000(5) -0.0023(5) 0.0014(6)
Si4 0.0280(7) 0.0334(7) 0.0282(7) -0.0027(5) -0.0007(5) 0.0004(6)
C1 0.035(2) 0.032(2) 0.022(2) -0.0041(19) 0.0040(17) -0.004(2)
C2 0.043(3) 0.042(3) 0.027(3) -0.006(2) 0.005(2) -0.007(2)
C3 0.050(3) 0.032(3) 0.019(2) 0.0024(18) 0.006(2) -0.008(2)
C4 0.043(3) 0.030(3) 0.025(3) 0.0012(18) 0.004(2) -0.005(2)
C5 0.030(2) 0.029(2) 0.024(2) 0.0024(17) 0.0007(18) -0.0031(19)
C6 0.040(3) 0.026(2) 0.022(2) -0.0018(16) -0.0043(19) -0.003(2)
C7 0.036(3) 0.034(3) 0.030(3) -0.004(2) -0.002(2) -0.004(2)
C8 0.044(3) 0.038(3) 0.047(3) -0.005(2) -0.018(2) 0.005(2)
C9 0.064(4) 0.033(3) 0.043(3) -0.004(2) -0.026(3) 0.007(3)
C10 0.072(4) 0.032(3) 0.025(3) 0.0026(19) -0.013(2) -0.006(3)
C11 0.049(3) 0.029(2) 0.021(2) 0.0004(17) -0.010(2) -0.004(2)
C12 0.099(5) 0.051(3) 0.025(3) -0.006(2) 0.018(3) -0.011(3)
C13 0.050(3) 0.041(3) 0.040(3) 0.007(2) 0.005(2) -0.015(2)
C14 0.042(3) 0.038(3) 0.045(3) -0.002(2) -0.005(2) 0.009(2)
C15 0.051(3) 0.039(3) 0.043(3) 0.001(2) -0.013(2) 0.001(2)
C16 0.065(4) 0.052(4) 0.074(4) -0.005(3) 0.034(3) 0.006(3)
C17 0.043(3) 0.051(3) 0.036(3) 0.009(2) -0.011(2) 0.005(3)
C18 0.086(5) 0.152(8) 0.080(5) 0.060(5) -0.049(4) -0.072(5)
C19 0.104(5) 0.054(4) 0.040(4) -0.006(3) -0.017(3) 0.019(4)
C20 0.031(2) 0.033(3) 0.019(2) -0.0004(17) -0.0010(17) 0.001(2)
C21 0.033(2) 0.028(2) 0.025(2) 0.0020(18) 0.0035(19) 0.002(2)
C22 0.026(2) 0.040(3) 0.027(3) 0.004(2) 0.0065(18) 0.003(2)
C23 0.024(2) 0.031(2) 0.031(3) 0.0011(19) 0.0005(18) 0.0032(19)
C24 0.023(2) 0.028(2) 0.027(2) 0.0006(18) -0.0006(17) 0.0004(19)
C25 0.031(2) 0.030(2) 0.020(2) -0.0023(18) -0.0033(18) 0.004(2)
C26 0.041(3) 0.031(3) 0.026(3) 0.0001(19) 0.000(2) -0.001(2)
C27 0.059(3) 0.033(3) 0.031(3) 0.002(2) -0.010(2) 0.004(2)
C28 0.058(3) 0.039(3) 0.037(3) -0.009(2) -0.003(2) 0.022(3)
C29 0.047(3) 0.045(3) 0.027(3) -0.001(2) 0.005(2) 0.013(3)
C30 0.031(2) 0.036(3) 0.025(2) -0.0008(19) 0.0012(19) 0.005(2)
C31 0.043(3) 0.047(3) 0.026(3) 0.010(2) 0.007(2) 0.003(2)
C32 0.031(2) 0.042(3) 0.040(3) 0.005(2) 0.009(2) -0.005(2)
C33 0.031(3) 0.042(3) 0.043(3) -0.005(2) -0.002(2) 0.000(2)
C34 0.045(3) 0.066(4) 0.039(3) 0.013(3) -0.009(2) 0.013(3)
C35 0.043(3) 0.042(3) 0.060(4) -0.012(3) -0.001(2) -0.005(3)
C36 0.029(2) 0.037(3) 0.037(3) -0.005(2) 0.001(2) 0.000(2)
C37 0.037(3) 0.059(4) 0.056(4) -0.018(3) 0.000(2) -0.005(3)
C38 0.058(3) 0.050(3) 0.035(3) 0.001(2) -0.008(2) 0.009(3)

loop_
_atom_type_symbol
_atom_type_description
_atom_type_scat_dispersion_real
_atom_type_scat_dispersion_imag
_atom_type_scat_source
C C 0.0033 0.0016 'International Tables Vol C Tables 4.2.6.8 and 6.1.1.4'
H H 0.0000 0.0000 'International Tables Vol C Tables 4.2.6.8 and 6.1.1.4'
P P 0.1023 0.0942 'International Tables Vol C Tables 4.2.6.8 and 6.1.1.4'
Pt Pt -1.7033 8.3905 'International Tables Vol C Tables 4.2.6.8 and 6.1.1.4'
Si Si 0.0817 0.0704 'International Tables Vol C Tables 4.2.6.8 and 6.1.1.4'

loop_
_geom_angle_atom_site_label_1
_geom_angle_atom_site_label_2
_geom_angle_atom_site_label_3
_geom_angle
P2 Pt1 P1 162.62(4)
C6 P1 C1 97.78(19)
C6 P1 C5 97.69(19)
C1 P1 C5 96.82(19)
C6 P1 Pt1 111.29(15)
C1 P1 Pt1 124.30(14)
C5 P1 Pt1 123.37(14)
C25 P2 C24 98.35(19)
C25 P2 C20 95.73(18)
C24 P2 C20 97.88(19)
C25 P2 Pt1 112.06(14)
C24 P2 Pt1 119.92(14)
C20 P2 Pt1 127.11(14)
C14 Si1 C15 111.8(2)
C14 Si1 C1 108.8(2)
C15 Si1 C1 108.8(2)
C14 Si1 C16 106.0(2)
C15 Si1 C16 110.6(3)
C1 Si1 C16 110.7(2)
C17 Si2 C18 106.1(3)
C17 Si2 C5 109.2(2)
C18 Si2 C5 113.3(2)
C17 Si2 C19 109.8(2)
C18 Si2 C19 110.9(4)
C5 Si2 C19 107.4(2)
C35 Si3 C33 111.7(2)
C35 Si3 C20 107.9(2)
C33 Si3 C20 108.34(19)
C35 Si3 C34 107.6(2)
C33 Si3 C34 106.9(2)
C20 Si3 C34 114.6(2)
C36 Si4 C38 111.2(2)
C36 Si4 C37 106.3(2)
C38 Si4 C37 108.8(2)
C36 Si4 C24 107.16(19)
C38 Si4 C24 109.0(2)
C37 Si4 C24 114.3(2)
C2 C1 P1 112.1(3)
C2 C1 Si1 126.7(3)
P1 C1 Si1 121.0(2)
C1 C2 C12 127.8(4)
C1 C2 C3 118.4(4)
C12 C2 C3 113.8(4)
C11 C3 C2 108.9(4)
C11 C3 C4 108.9(3)
C2 C3 C4 107.8(4)
C11 C3 H3 110.4
C2 C3 H3 110.4
C4 C3 H3 110.4
C5 C4 C13 127.4(4)
C5 C4 C3 118.8(4)
C13 C4 C3 113.7(4)
C4 C5 Si2 130.6(3)
C4 C5 P1 111.6(3)
Si2 C5 P1 117.8(2)
C7 C6 C11 120.4(4)
C7 C6 P1 125.5(3)
C11 C6 P1 114.1(3)
C6 C7 C8 120.3(4)
C6 C7 H7 119.9
C8 C7 H7 119.9
C9 C8 C7 118.8(5)
C9 C8 H8 120.6
C7 C8 H8 120.6
C8 C9 C10 121.4(5)
C8 C9 H9 119.3
C10 C9 H9 119.3
C9 C10 C11 118.8(5)
C9 C10 H10 120.6
C11 C10 H10 120.6
C6 C11 C10 120.3(5)
C6 C11 C3 115.5(4)
C10 C11 C3 124.3(4)
C2 C12 H12A 109.5
C2 C12 H12B 109.5
H12A C12 H12B 109.5
C2 C12 H12C 109.5
H12A C12 H12C 109.5
H12B C12 H12C 109.5
C4 C13 H13A 109.5
C4 C13 H13B 109.5
H13A C13 H13B 109.5
C4 C13 H13C 109.5
H13A C13 H13C 109.5
H13B C13 H13C 109.5
Si1 C14 H14A 109.5
Si1 C14 H14B 109.5
H14A C14 H14B 109.5
Si1 C14 H14C 109.5
H14A C14 H14C 109.5
H14B C14 H14C 109.5
Si1 C15 H15A 109.5
Si1 C15 H15B 109.5
H15A C15 H15B 109.5
Si1 C15 H15C 109.5
H15A C15 H15C 109.5
H15B C15 H15C 109.5
Si1 C16 H16A 109.5
Si1 C16 H16B 109.5
H16A C16 H16B 109.5
Si1 C16 H16C 109.5
H16A C16 H16C 109.5
H16B C16 H16C 109.5
Si2 C17 H17A 109.5
Si2 C17 H17B 109.5
H17A C17 H17B 109.5
Si2 C17 H17C 109.5
H17A C17 H17C 109.5
H17B C17 H17C 109.5
Si2 C18 H18A 109.5
Si2 C18 H18B 109.5
H18A C18 H18B 109.5
Si2 C18 H18C 109.5
H18A C18 H18C 109.5
H18B C18 H18C 109.5
Si2 C19 H19A 109.5
Si2 C19 H19B 109.5
H19A C19 H19B 109.5
Si2 C19 H19C 109.5
H19A C19 H19C 109.5
H19B C19 H19C 109.5
C21 C20 P2 112.0(3)
C21 C20 Si3 130.0(3)
P2 C20 Si3 117.9(2)
C20 C21 C31 127.7(4)
C20 C21 C22 118.3(4)
C31 C21 C22 114.0(3)
C30 C22 C23 110.2(3)
C30 C22 C21 107.4(3)
C23 C22 C21 109.1(3)
C30 C22 H22 110.1
C23 C22 H22 110.1
C21 C22 H22 110.1
C24 C23 C32 128.0(4)
C24 C23 C22 118.0(4)
C32 C23 C22 114.0(4)
C23 C24 P2 112.5(3)
C23 C24 Si4 129.6(3)
P2 C24 Si4 117.8(2)
C26 C25 C30 120.9(4)
C26 C25 P2 125.8(3)
C30 C25 P2 113.3(3)
C25 C26 C27 119.5(4)
C25 C26 H26 120.3
C27 C26 H26 120.3
C28 C27 C26 119.8(5)
C28 C27 H27 120.1
C26 C27 H27 120.1
C27 C28 C29 121.0(4)
C27 C28 H28 119.5
C29 C28 H28 119.5
C30 C29 C28 119.1(5)
C30 C29 H29 120.5
C28 C29 H29 120.5
C29 C30 C25 119.6(4)
C29 C30 C22 124.5(4)
C25 C30 C22 115.8(4)
C21 C31 H31A 109.5
C21 C31 H31B 109.5
H31A C31 H31B 109.5
C21 C31 H31C 109.5
H31A C31 H31C 109.5
H31B C31 H31C 109.5
C23 C32 H32A 109.5
C23 C32 H32B 109.5
H32A C32 H32B 109.5
C23 C32 H32C 109.5
H32A C32 H32C 109.5
H32B C32 H32C 109.5
Si3 C33 H33A 109.5
Si3 C33 H33B 109.5
H33A C33 H33B 109.5
Si3 C33 H33C 109.5
H33A C33 H33C 109.5
H33B C33 H33C 109.5
Si3 C34 H34A 109.5
Si3 C34 H34B 109.5
H34A C34 H34B 109.5
Si3 C34 H34C 109.5
H34A C34 H34C 109.5
H34B C34 H34C 109.5
Si3 C35 H35A 109.5
Si3 C35 H35B 109.5
H35A C35 H35B 109.5
Si3 C35 H35C 109.5
H35A C35 H35C 109.5
H35B C35 H35C 109.5
Si4 C36 H36A 109.5
Si4 C36 H36B 109.5
H36A C36 H36B 109.5
Si4 C36 H36C 109.5
H36A C36 H36C 109.5
H36B C36 H36C 109.5
Si4 C37 H37A 109.5
Si4 C37 H37B 109.5
H37A C37 H37B 109.5
Si4 C37 H37C 109.5
H37A C37 H37C 109.5
H37B C37 H37C 109.5
Si4 C38 H38A 109.5
Si4 C38 H38B 109.5
H38A C38 H38B 109.5
Si4 C38 H38C 109.5
H38A C38 H38C 109.5
H38B C38 H38C 109.5

loop_
_geom_bond_atom_site_label_1
_geom_bond_atom_site_label_2
_geom_bond_distance
Pt1 P2 2.2387(11)
Pt1 P1 2.2432(11)
P1 C6 1.832(4)
P1 C1 1.858(4)
P1 C5 1.869(4)
P2 C25 1.832(4)
P2 C24 1.863(4)
P2 C20 1.867(4)
Si1 C14 1.853(5)
Si1 C15 1.862(5)
Si1 C1 1.871(4)
Si1 C16 1.878(5)
Si2 C17 1.856(5)
Si2 C18 1.865(6)
Si2 C5 1.866(4)
Si2 C19 1.879(6)
Si3 C35 1.861(5)
Si3 C33 1.866(5)
Si3 C20 1.886(4)
Si3 C34 1.887(5)
Si4 C36 1.866(4)
Si4 C38 1.868(5)
Si4 C37 1.876(5)
Si4 C24 1.887(4)
C1 C2 1.350(6)
C2 C12 1.510(6)
C2 C3 1.536(6)
C3 C11 1.509(6)
C3 C4 1.556(6)
C3 H3 1.0000
C4 C5 1.344(6)
C4 C13 1.514(6)
C6 C7 1.388(6)
C6 C11 1.392(6)
C7 C8 1.402(6)
C7 H7 0.9500
C8 C9 1.396(7)
C8 H8 0.9500
C9 C10 1.397(7)
C9 H9 0.9500
C10 C11 1.401(6)
C10 H10 0.9500
C12 H12A 0.9800
C12 H12B 0.9800
C12 H12C 0.9800
C13 H13A 0.9800
C13 H13B 0.9800
C13 H13C 0.9800
C14 H14A 0.9800
C14 H14B 0.9800
C14 H14C 0.9800
C15 H15A 0.9800
C15 H15B 0.9800
C15 H15C 0.9800
C16 H16A 0.9800
C16 H16B 0.9800
C16 H16C 0.9800
C17 H17A 0.9800
C17 H17B 0.9800
C17 H17C 0.9800
C18 H18A 0.9800
C18 H18B 0.9800
C18 H18C 0.9800
C19 H19A 0.9800
C19 H19B 0.9800
C19 H19C 0.9800
C20 C21 1.349(5)
C21 C31 1.508(5)
C21 C22 1.533(6)
C22 C30 1.519(6)
C22 C23 1.528(6)
C22 H22 1.0000
C23 C24 1.346(5)
C23 C32 1.501(6)
C25 C26 1.387(6)
C25 C30 1.397(6)
C26 C27 1.390(6)
C26 H26 0.9500
C27 C28 1.385(7)
C27 H27 0.9500
C28 C29 1.399(6)
C28 H28 0.9500
C29 C30 1.390(6)
C29 H29 0.9500
C31 H31A 0.9800
C31 H31B 0.9800
C31 H31C 0.9800
C32 H32A 0.9800
C32 H32B 0.9800
C32 H32C 0.9800
C33 H33A 0.9800
C33 H33B 0.9800
C33 H33C 0.9800
C34 H34A 0.9800
C34 H34B 0.9800
C34 H34C 0.9800
C35 H35A 0.9800
C35 H35B 0.9800
C35 H35C 0.9800
C36 H36A 0.9800
C36 H36B 0.9800
C36 H36C 0.9800
C37 H37A 0.9800
C37 H37B 0.9800
C37 H37C 0.9800
C38 H38A 0.9800
C38 H38B 0.9800
C38 H38C 0.9800
